data_7060957
loop_
_publ_author_name
'Kotov, Vitalii Yu.'
'Buikin, Pert A.'
'Ilyukhin, Andrey B.'
'Korlyukov, Alexander A.'
'Dorovatovskii, Pavel V.'

_publ_section_title
;
 Synthesis and first-principles study of structural, electronic and
 optical properties of tetragonal hybrid halobismuthathes
 [Py2(XK)]2[Bi2Br10&#x2212;xIx]
;
_journal_issue 39
_journal_name_full 'New Journal of Chemistry'
_journal_page_first 18349
_journal_page_last 18357
_journal_paper_doi 10.1039/D1NJ02390J
_journal_volume 45
_journal_year 2021
_chemical_absolute_configuration unk
_chemical_formula_moiety 'C18 H18 N2, Bi Br5'
_chemical_formula_sum 'C18 H18 Bi Br5 N2'
_chemical_formula_weight 870.87
_space_group_IT_number 79
_space_group_name_Hall 'I 4'
_space_group_name_H-M_alt 'I 4'
_symmetry_cell_setting tetragonal
_symmetry_Int_Tables_number 79
_symmetry_space_group_name_Hall 'I 4'
_symmetry_space_group_name_H-M 'I 4'
_atom_sites_solution_hydrogens geom
_audit_conform_dict_location ftp://ftp.iucr.org/pub/cif_core.dic
_audit_conform_dict_name cif_core.dic
_audit_conform_dict_version 2.4.3
_audit_creation_date 2018-11-19T22:52:57-00:00
_audit_creation_method 'WinGX routine CIF_UPDATE'
_audit_update_record
;
2021-02-22 deposited with the CCDC.	2021-08-31 downloaded from the CCDC.
;
_cell_angle_alpha 90
_cell_angle_beta 90
_cell_angle_gamma 90
_cell_formula_units_Z 4
_cell_length_a 12.890(2)
_cell_length_b 12.890(2)
_cell_length_c 13.861(2)
_cell_measurement_reflns_used 5313
_cell_measurement_temperature 120(2)
_cell_measurement_theta_max 32.89
_cell_measurement_theta_min 2.23
_cell_volume 2303.0(6)
_computing_cell_refinement 'Bruker SAINT'
_computing_data_collection 'Bruker APEX2'
_computing_data_reduction 'Bruker SAINT'
_computing_molecular_graphics 'Bruker SHELXTL'
_computing_publication_material 'Bruker SHELXTL'
_computing_structure_refinement 'SHELXL-2018/1 (Sheldrick, 2018)'
_computing_structure_solution 'SHELXS-2018 (Sheldrick, 2015)'
_diffrn_ambient_temperature 120(2)
_diffrn_measured_fraction_theta_full 1
_diffrn_measured_fraction_theta_max 1
_diffrn_measurement_device_type 'Bruker APEX-II CCD'
_diffrn_measurement_method '\f and \w scans'
_diffrn_radiation_monochromator graphite
_diffrn_radiation_type MoK\a
_diffrn_radiation_wavelength 0.71073
_diffrn_reflns_av_R_equivalents 0.0487
_diffrn_reflns_av_unetI/netI 0.0395
_diffrn_reflns_Laue_measured_fraction_full 1
_diffrn_reflns_Laue_measured_fraction_max 1
_diffrn_reflns_limit_h_max 18
_diffrn_reflns_limit_h_min -18
_diffrn_reflns_limit_k_max 18
_diffrn_reflns_limit_k_min -18
_diffrn_reflns_limit_l_max 20
_diffrn_reflns_limit_l_min -20
_diffrn_reflns_number 16399
_diffrn_reflns_point_group_measured_fraction_full 1
_diffrn_reflns_point_group_measured_fraction_max 1
_diffrn_reflns_theta_full 25.242
_diffrn_reflns_theta_max 31.497
_diffrn_reflns_theta_min 2.158
_diffrn_standards_number 0
_exptl_absorpt_coefficient_mu 16.336
_exptl_absorpt_correction_T_max 0.0551
_exptl_absorpt_correction_T_min 0.0123
_exptl_absorpt_correction_type multi-scan
_exptl_absorpt_process_details 'SADABS 2014/5'
_exptl_crystal_colour yellow
_exptl_crystal_density_diffrn 2.512
_exptl_crystal_description block
_exptl_crystal_F_000 1592
_exptl_crystal_size_max 0.24
_exptl_crystal_size_mid 0.2
_exptl_crystal_size_min 0.2
_refine_diff_density_max 2.487
_refine_diff_density_min -1.088
_refine_diff_density_rms 0.162
_refine_ls_abs_structure_details
;
 Refined as an inversion twin.
;
_refine_ls_abs_structure_Flack 0.466(9)
_refine_ls_extinction_method none
_refine_ls_goodness_of_fit_ref 1.053
_refine_ls_hydrogen_treatment constr
_refine_ls_matrix_type full
_refine_ls_number_parameters 122
_refine_ls_number_reflns 3837
_refine_ls_number_restraints 1
_refine_ls_restrained_S_all 1.053
_refine_ls_R_factor_all 0.0313
_refine_ls_R_factor_gt 0.0276
_refine_ls_shift/su_max 0
_refine_ls_shift/su_mean 0
_refine_ls_structure_factor_coef Fsqd
_refine_ls_weighting_details 'w=1/[\s^2^(Fo^2^)+(0.0300P)^2^] where P=(Fo^2^+2Fc^2^)/3'
_refine_ls_weighting_scheme calc
_refine_ls_wR_factor_gt 0.0641
_refine_ls_wR_factor_ref 0.0657
_reflns_Friedel_coverage 0.93
_reflns_Friedel_fraction_full 1
_reflns_Friedel_fraction_max 1
_reflns_number_gt 3570
_reflns_number_total 3837
_reflns_threshold_expression 'I > 2\s(I)'
_cod_data_source_file d1nj02390j2.cif
_cod_data_source_block 1
_cod_depositor_comments 'Adding full bibliography for 7060957--7060960.cif.'
_cod_original_cell_volume 2303.0(8)
_cod_database_code 7060957

loop_
_symmetry_equiv_pos_as_xyz
'x, y, z'
'-x, -y, z'
'-y, x, z'
'y, -x, z'
'x+1/2, y+1/2, z+1/2'
'-x+1/2, -y+1/2, z+1/2'
'-y+1/2, x+1/2, z+1/2'
'y+1/2, -x+1/2, z+1/2'

loop_
_atom_site_label
_atom_site_type_symbol
_atom_site_fract_x
_atom_site_fract_y
_atom_site_fract_z
_atom_site_U_iso_or_equiv
_atom_site_adp_type
_atom_site_occupancy
_atom_site_site_symmetry_order
_atom_site_calc_flag
_atom_site_refinement_flags_posn
_atom_site_refinement_flags_adp
_atom_site_refinement_flags_occupancy
_atom_site_disorder_assembly
_atom_site_disorder_group
Bi1 Bi 0.5 0.5 0.32216(3) 0.02065(11) Uani 1 4 d S T P . .
Bi2 Bi 0.5 0.5 -0.12255(3) 0.02317(13) Uani 1 4 d S T P . .
Br1 Br 0.28247(5) 0.46430(5) 0.32020(5) 0.02253(13) Uani 1 1 d . . . . .
Br2 Br 0.5 0.5 0.51707(11) 0.0249(3) Uani 1 4 d S T P . .
Br3 Br 0.28477(6) 0.46369(6) -0.15012(5) 0.02612(17) Uani 1 1 d . . . . .
Br4 Br 0.5 0.5 0.07165(12) 0.0376(4) Uani 1 4 d S T P . .
N1 N 0.6479(4) 0.7543(3) 0.5857(4) 0.0196(10) Uani 1 1 d . . . . .
C1 C 0.6962(7) 0.7459(6) 0.5004(4) 0.0235(16) Uani 1 1 d . . . . .
H1A H 0.657795 0.74728 0.441878 0.028 Uiso 1 1 calc R U . . .
C2 C 0.8057(7) 0.7351(7) 0.4990(5) 0.0291(18) Uani 1 1 d . . . . .
H2A H 0.841438 0.729459 0.43928 0.035 Uiso 1 1 calc R U . . .
C3 C 0.8596(5) 0.7327(5) 0.5840(6) 0.0291(15) Uani 1 1 d . . . . .
H3A H 0.933125 0.727481 0.583772 0.035 Uiso 1 1 calc R U . . .
C4 C 0.8055(7) 0.7379(7) 0.6712(6) 0.0325(19) Uani 1 1 d . . . . .
H4A H 0.8415 0.734022 0.730888 0.039 Uiso 1 1 calc R U . . .
C5 C 0.7001(7) 0.7486(6) 0.6693(5) 0.0292(17) Uani 1 1 d . . . . .
H5A H 0.662915 0.752166 0.728422 0.035 Uiso 1 1 calc R U . . .
C6 C 0.5349(4) 0.7767(4) 0.5862(6) 0.0215(11) Uani 1 1 d . . . . .
H6A H 0.502558 0.745644 0.644211 0.026 Uiso 1 1 calc R U . . .
H6B H 0.501977 0.745606 0.528502 0.026 Uiso 1 1 calc R U . . .
C7 C 0.5174(4) 0.8934(4) 0.5862(5) 0.0189(10) Uani 1 1 d . . . . .
C8 C 0.5086(6) 0.9459(6) 0.4992(4) 0.0206(14) Uani 1 1 d . . . . .
H8A H 0.514165 0.909302 0.439966 0.025 Uiso 1 1 calc R U . . .
C9 C 0.5087(5) 0.9463(6) 0.6727(4) 0.0217(14) Uani 1 1 d . . . . .
H9A H 0.514515 0.90991 0.732008 0.026 Uiso 1 1 calc R U . . .

loop_
_atom_site_aniso_label
_atom_site_aniso_U_11
_atom_site_aniso_U_22
_atom_site_aniso_U_33
_atom_site_aniso_U_23
_atom_site_aniso_U_13
_atom_site_aniso_U_12
Bi1 0.01722(16) 0.01722(16) 0.0275(2) 0 0 0
Bi2 0.02005(19) 0.02005(19) 0.0294(2) 0 0 0
Br1 0.0190(3) 0.0212(3) 0.0274(3) -0.0017(3) 0.0001(3) -0.0006(2)
Br2 0.0233(4) 0.0233(4) 0.0281(6) 0 0 0
Br3 0.0231(4) 0.0233(4) 0.0320(3) 0.0013(2) -0.0050(2) -0.0009(3)
Br4 0.0392(5) 0.0392(5) 0.0345(8) 0 0 0
N1 0.023(2) 0.0157(19) 0.020(3) -0.0013(18) 0.000(2) 0.0007(16)
C1 0.023(4) 0.031(4) 0.016(3) 0.002(2) 0.003(2) 0.005(3)
C2 0.024(4) 0.030(4) 0.033(4) 0.008(3) 0.008(3) 0.008(3)
C3 0.022(3) 0.020(3) 0.045(5) -0.001(3) -0.002(3) 0.003(2)
C4 0.030(4) 0.036(5) 0.031(4) -0.007(3) -0.011(3) 0.004(3)
C5 0.035(4) 0.031(4) 0.022(3) -0.005(2) 0.001(3) 0.006(3)
C6 0.019(2) 0.016(2) 0.029(4) -0.001(2) 0.000(2) 0.0012(18)
C7 0.018(2) 0.018(2) 0.022(3) -0.001(2) 0.000(2) -0.0009(17)
C8 0.025(4) 0.019(4) 0.018(3) -0.0017(19) 0.003(2) 0.002(3)
C9 0.025(3) 0.020(3) 0.020(3) 0.002(2) 0.000(2) -0.001(3)

loop_
_atom_type_symbol
_atom_type_description
_atom_type_scat_dispersion_real
_atom_type_scat_dispersion_imag
_atom_type_scat_source
C C 0.0033 0.0016 'International Tables Vol C Tables 4.2.6.8 and 6.1.1.4'
H H 0 0 'International Tables Vol C Tables 4.2.6.8 and 6.1.1.4'
N N 0.0061 0.0033 'International Tables Vol C Tables 4.2.6.8 and 6.1.1.4'
Br Br -0.2901 2.4595 'International Tables Vol C Tables 4.2.6.8 and 6.1.1.4'
Bi Bi -4.1077 10.2566 'International Tables Vol C Tables 4.2.6.8 and 6.1.1.4'

loop_
_geom_angle_atom_site_label_1
_geom_angle_atom_site_label_2
_geom_angle_atom_site_label_3
_geom_angle
_geom_angle_site_symmetry_1
_geom_angle_site_symmetry_3
_geom_angle_publ_flag
Br2 Bi1 Br1 90.548(17) . 2_665 ?
Br2 Bi1 Br1 90.548(16) . 3_655 ?
Br1 Bi1 Br1 90 2_665 3_655 ?
Br2 Bi1 Br1 90.548(16) . . ?
Br1 Bi1 Br1 178.90(3) 2_665 . ?
Br1 Bi1 Br1 90 3_655 . ?
Br2 Bi1 Br1 90.548(16) . 4_565 ?
Br1 Bi1 Br1 90 2_665 4_565 ?
Br1 Bi1 Br1 178.90(3) 3_655 4_565 ?
Br1 Bi1 Br1 90 . 4_565 ?
Br4 Bi2 Br3 97.736(18) . . ?
Br4 Bi2 Br3 97.737(18) . 3_655 ?
Br3 Bi2 Br3 88.962(5) . 3_655 ?
Br4 Bi2 Br3 97.737(18) . 2_665 ?
Br3 Bi2 Br3 164.53(4) . 2_665 ?
Br3 Bi2 Br3 88.962(5) 3_655 2_665 ?
Br4 Bi2 Br3 97.737(18) . 4_565 ?
Br3 Bi2 Br3 88.961(5) . 4_565 ?
Br3 Bi2 Br3 164.53(4) 3_655 4_565 ?
Br3 Bi2 Br3 88.962(5) 2_665 4_565 ?
C1 N1 C5 121.7(5) . . ?
C1 N1 C6 118.4(6) . . ?
C5 N1 C6 119.9(6) . . ?
N1 C1 C2 118.8(7) . . ?
N1 C1 H1A 120.6 . . ?
C2 C1 H1A 120.6 . . ?
C3 C2 C1 119.7(7) . . ?
C3 C2 H2A 120.1 . . ?
C1 C2 H2A 120.1 . . ?
C2 C3 C4 119.4(6) . . ?
C2 C3 H3A 120.3 . . ?
C4 C3 H3A 120.3 . . ?
C5 C4 C3 119.0(7) . . ?
C5 C4 H4A 120.5 . . ?
C3 C4 H4A 120.5 . . ?
N1 C5 C4 121.3(7) . . ?
N1 C5 H5A 119.3 . . ?
C4 C5 H5A 119.3 . . ?
N1 C6 C7 109.8(4) . . ?
N1 C6 H6A 109.7 . . ?
C7 C6 H6A 109.7 . . ?
N1 C6 H6B 109.7 . . ?
C7 C6 H6B 109.7 . . ?
H6A C6 H6B 108.2 . . ?
C9 C7 C8 120.4(5) . . ?
C9 C7 C6 120.0(6) . . ?
C8 C7 C6 119.6(6) . . ?
C7 C8 C8 119.6(4) . 2_675 ?
C7 C8 H8A 120.2 . . ?
C8 C8 H8A 120.2 2_675 . ?
C7 C9 C9 120.0(4) . 2_675 ?
C7 C9 H9A 120 . . ?
C9 C9 H9A 120 2_675 . ?

loop_
_geom_bond_atom_site_label_1
_geom_bond_atom_site_label_2
_geom_bond_distance
_geom_bond_site_symmetry_2
_geom_bond_publ_flag
Bi1 Br2 2.7017(17) . ?
Bi1 Br1 2.8416(8) 2_665 ?
Bi1 Br1 2.8416(8) 3_655 ?
Bi1 Br1 2.8416(8) . ?
Bi1 Br1 2.8416(8) 4_565 ?
Bi2 Br4 2.6918(18) . ?
Bi2 Br3 2.8394(9) . ?
Bi2 Br3 2.8394(9) 3_655 ?
Bi2 Br3 2.8394(9) 2_665 ?
Bi2 Br3 2.8394(9) 4_565 ?
N1 C1 1.341(8) . ?
N1 C5 1.341(9) . ?
N1 C6 1.486(7) . ?
C1 C2 1.418(13) . ?
C1 H1A 0.95 . ?
C2 C3 1.369(12) . ?
C2 H2A 0.95 . ?
C3 C4 1.396(12) . ?
C3 H3A 0.95 . ?
C4 C5 1.367(14) . ?
C4 H4A 0.95 . ?
C5 H5A 0.95 . ?
C6 C7 1.521(7) . ?
C6 H6A 0.99 . ?
C6 H6B 0.99 . ?
C7 C9 1.383(9) . ?
C7 C8 1.388(9) . ?
C8 C8 1.411(15) 2_675 ?
C8 H8A 0.95 . ?
C9 C9 1.402(15) 2_675 ?
C9 H9A 0.95 . ?

loop_
_geom_hbond_atom_site_label_D
_geom_hbond_atom_site_label_H
_geom_hbond_atom_site_label_A
_geom_hbond_distance_DH
_geom_hbond_distance_HA
_geom_hbond_distance_DA
_geom_hbond_angle_DHA
_geom_hbond_site_symmetry_A
_geom_hbond_publ_flag
C1 H1A Br1 0.95 3.04 3.912(8) 154.2 4_565 yes
C2 H2A Br3 0.95 2.89 3.677(9) 140.9 7_655 yes
C4 H4A Br1 0.95 2.86 3.661(8) 142.4 7_655 yes
C5 H5A Br3 0.95 3.11 3.966(9) 151.2 4_566 yes
C6 H6A Br3 0.99 2.92 3.851(7) 156.8 4_566 yes
C6 H6B Br1 0.99 2.95 3.874(8) 155.6 4_565 yes
